data_2213359
loop_
_publ_author_name
'Yathirajan, H. S.'
'Bindya, S.'
'Sarojini, B. K.'
'Narayana, B.'
'Bolte, Michael'

_publ_section_title
;Methyl
 (4-oxo-1-phenyl-4,5-dihydro-1<i>H</i>-pyrazolo[3,4-<i>d</i>]pyrimidin-5-yl)acetate
;
_journal_coeditor_code HB2372
_journal_issue 5
_journal_name_full 'Acta Crystallographica Section E'
_journal_page_first o2566
_journal_page_last o2566
_journal_paper_doi 10.1107/S1600536807018934
_journal_volume 63
_journal_year 2007
_chemical_formula_iupac 'C14 H12 N4 O3'
_chemical_formula_moiety 'C14 H12 N4 O3'
_chemical_formula_sum 'C14 H12 N4 O3'
_chemical_formula_weight 284.28
_chemical_name_systematic
;
Methyl
(4-oxo-1-phenyl-4,5-dihydro-1H-pyrazolo[3,4-d]pyrimidin-5-yl)acetate
;
_space_group_IT_number 2
_symmetry_cell_setting triclinic
_symmetry_space_group_name_Hall '-P 1'
_symmetry_space_group_name_H-M 'P -1'
_atom_sites_solution_hydrogens geom
_atom_sites_solution_primary direct
_atom_sites_solution_secondary difmap
_audit_creation_method SHELXL-97
_cell_angle_alpha 87.036(10)
_cell_angle_beta 89.608(11)
_cell_angle_gamma 79.973(8)
_cell_formula_units_Z 2
_cell_length_a 6.8628(8)
_cell_length_b 7.6128(9)
_cell_length_c 12.4949(16)
_cell_measurement_reflns_used 5143
_cell_measurement_temperature 173(2)
_cell_measurement_theta_max 26.8
_cell_measurement_theta_min 3.9
_cell_volume 641.97(14)
_computing_cell_refinement X-AREA
_computing_data_collection 'X-AREA (Stoe & Cie, 2001)'
_computing_data_reduction X-AREA
_computing_molecular_graphics 'PLATON (Spek, 2003)'
_computing_publication_material SHELXL97
_computing_structure_refinement 'SHELXL97 (Sheldrick, 1997)'
_computing_structure_solution 'SHELXS97 (Sheldrick, 1997)'
_diffrn_ambient_temperature 173(2)
_diffrn_measured_fraction_theta_full 0.992
_diffrn_measured_fraction_theta_max 0.980
_diffrn_measurement_device_type 'Stoe IPDSII two-circle'
_diffrn_measurement_method \w
_diffrn_radiation_monochromator graphite
_diffrn_radiation_source 'fine-focus sealed tube'
_diffrn_radiation_type MoK\a
_diffrn_radiation_wavelength 0.71073
_diffrn_reflns_av_R_equivalents 0.0221
_diffrn_reflns_av_sigmaI/netI 0.0198
_diffrn_reflns_limit_h_max 8
_diffrn_reflns_limit_h_min -8
_diffrn_reflns_limit_k_max 9
_diffrn_reflns_limit_k_min -9
_diffrn_reflns_limit_l_max 13
_diffrn_reflns_limit_l_min -16
_diffrn_reflns_number 6143
_diffrn_reflns_theta_full 25.00
_diffrn_reflns_theta_max 27.60
_diffrn_reflns_theta_min 3.69
_diffrn_standards_number 0
_exptl_absorpt_coefficient_mu 0.107
_exptl_absorpt_correction_type none
_exptl_crystal_colour colourless
_exptl_crystal_density_diffrn 1.471
_exptl_crystal_density_method 'not measured'
_exptl_crystal_description block
_exptl_crystal_F_000 296
_exptl_crystal_size_max 0.45
_exptl_crystal_size_mid 0.43
_exptl_crystal_size_min 0.42
_refine_diff_density_max 0.282
_refine_diff_density_min -0.196
_refine_ls_extinction_coef 0.070(7)
_refine_ls_extinction_expression Fc^*^=kFc[1+0.001xFc^2^\l^3^/sin(2\q)]^-1/4^
_refine_ls_extinction_method SHELXL97
_refine_ls_goodness_of_fit_ref 1.024
_refine_ls_hydrogen_treatment constr
_refine_ls_matrix_type full
_refine_ls_number_parameters 192
_refine_ls_number_reflns 2914
_refine_ls_number_restraints 0
_refine_ls_restrained_S_all 1.024
_refine_ls_R_factor_all 0.0394
_refine_ls_R_factor_gt 0.0348
_refine_ls_shift/su_max 0.000
_refine_ls_shift/su_mean 0.000
_refine_ls_structure_factor_coef Fsqd
_refine_ls_weighting_details 'calc w=1/[\s^2^(Fo^2^)+(0.0504P)^2^+0.1857P] where P=(Fo^2^+2Fc^2^)/3'
_refine_ls_weighting_scheme calc
_refine_ls_wR_factor_gt 0.0929
_refine_ls_wR_factor_ref 0.0959
_reflns_number_gt 2601
_reflns_number_total 2914
_reflns_threshold_expression I>2\s(I)
_cod_data_source_file hb2372.cif
_cod_data_source_block I
_cod_original_cell_volume 641.97(13)
_cod_database_code 2213359
_cod_database_fobs_code 2213359

loop_
_symmetry_equiv_pos_as_xyz
'x, y, z'
'-x, -y, -z'

loop_
_atom_site_type_symbol
_atom_site_label
_atom_site_fract_x
_atom_site_fract_y
_atom_site_fract_z
_atom_site_U_iso_or_equiv
_atom_site_adp_type
_atom_site_calc_flag
_atom_site_refinement_flags
_atom_site_occupancy
N N1 0.39377(13) 0.15427(12) 0.60302(7) 0.0202(2) Uani d . 1
N N2 0.59660(13) 0.14301(13) 0.61111(7) 0.0234(2) Uani d . 1
C C3 0.65154(16) 0.22729(14) 0.52324(9) 0.0228(2) Uani d . 1
H H3 0.7840 0.2402 0.5073 0.027 Uiso calc R 1
C C4 0.48698(15) 0.29526(14) 0.45657(8) 0.0207(2) Uani d . 1
C C5 0.32439(15) 0.24664(14) 0.51033(8) 0.0193(2) Uani d . 1
N N6 0.13029(13) 0.28745(13) 0.47750(7) 0.0228(2) Uani d . 1
C C7 0.10838(16) 0.38329(15) 0.38733(9) 0.0237(2) Uani d . 1
H H7 -0.0225 0.4156 0.3599 0.028 Uiso calc R 1
N N8 0.25607(14) 0.44203(13) 0.32814(7) 0.0233(2) Uani d . 1
C C9 0.45997(16) 0.40085(14) 0.35729(8) 0.0224(2) Uani d . 1
O O9 0.58579(13) 0.45707(12) 0.30136(7) 0.0298(2) Uani d . 1
C C11 0.28917(16) 0.08388(14) 0.69005(8) 0.0209(2) Uani d . 1
C C12 0.37358(19) 0.06459(19) 0.79214(10) 0.0332(3) Uani d . 1
H H12 0.4986 0.0979 0.8036 0.040 Uiso calc R 1
C C13 0.2726(2) -0.0040(2) 0.87694(10) 0.0412(3) Uani d . 1
H H13 0.3298 -0.0178 0.9465 0.049 Uiso calc R 1
C C14 0.0892(2) -0.05258(17) 0.86134(10) 0.0320(3) Uani d . 1
H H14 0.0208 -0.0982 0.9199 0.038 Uiso calc R 1
C C15 0.00682(17) -0.03376(15) 0.75916(9) 0.0264(2) Uani d . 1
H H15 -0.1185 -0.0668 0.7480 0.032 Uiso calc R 1
C C16 0.10647(16) 0.03323(15) 0.67283(9) 0.0239(2) Uani d . 1
H H16 0.0505 0.0443 0.6030 0.029 Uiso calc R 1
C C21 0.20561(18) 0.55468(15) 0.23041(9) 0.0269(2) Uani d . 1
H H21A 0.2833 0.6529 0.2277 0.032 Uiso calc R 1
H H21B 0.0636 0.6085 0.2319 0.032 Uiso calc R 1
C C22 0.24787(16) 0.44799(16) 0.13065(9) 0.0241(2) Uani d . 1
O O22 0.28503(14) 0.28799(12) 0.12993(7) 0.0346(2) Uani d . 1
O O23 0.23286(13) 0.55953(12) 0.04324(6) 0.0327(2) Uani d . 1
C C23 0.2652(2) 0.4720(2) -0.05810(10) 0.0403(3) Uani d . 1
H H23A 0.3964 0.3966 -0.0576 0.061 Uiso calc R 1
H H23B 0.2571 0.5626 -0.1173 0.061 Uiso calc R 1
H H23C 0.1638 0.3980 -0.0676 0.061 Uiso calc R 1

loop_
_atom_site_aniso_label
_atom_site_aniso_U_11
_atom_site_aniso_U_22
_atom_site_aniso_U_33
_atom_site_aniso_U_12
_atom_site_aniso_U_13
_atom_site_aniso_U_23
N1 0.0177(4) 0.0235(4) 0.0201(4) -0.0055(3) 0.0006(3) 0.0001(3)
N2 0.0173(4) 0.0279(5) 0.0256(5) -0.0057(3) 0.0007(3) -0.0013(4)
C3 0.0193(5) 0.0253(5) 0.0250(5) -0.0063(4) 0.0032(4) -0.0035(4)
C4 0.0207(5) 0.0222(5) 0.0207(5) -0.0070(4) 0.0042(4) -0.0035(4)
C5 0.0203(5) 0.0203(5) 0.0183(5) -0.0060(4) 0.0023(4) -0.0027(4)
N6 0.0199(4) 0.0281(5) 0.0210(4) -0.0061(3) 0.0003(3) 0.0002(3)
C7 0.0220(5) 0.0282(5) 0.0215(5) -0.0061(4) 0.0005(4) -0.0012(4)
N8 0.0272(5) 0.0262(5) 0.0172(4) -0.0068(4) 0.0014(3) 0.0007(3)
C9 0.0254(5) 0.0234(5) 0.0198(5) -0.0073(4) 0.0049(4) -0.0043(4)
O9 0.0311(4) 0.0340(5) 0.0262(4) -0.0118(3) 0.0097(3) 0.0009(3)
C11 0.0229(5) 0.0205(5) 0.0194(5) -0.0048(4) 0.0030(4) -0.0001(4)
C12 0.0319(6) 0.0483(7) 0.0231(6) -0.0183(5) -0.0025(5) 0.0032(5)
C13 0.0460(8) 0.0622(9) 0.0196(6) -0.0232(7) -0.0031(5) 0.0061(6)
C14 0.0373(7) 0.0366(6) 0.0238(6) -0.0125(5) 0.0074(5) 0.0031(5)
C15 0.0248(5) 0.0268(6) 0.0283(6) -0.0074(4) 0.0046(4) 0.0014(4)
C16 0.0235(5) 0.0268(5) 0.0218(5) -0.0063(4) 0.0004(4) 0.0011(4)
C21 0.0340(6) 0.0269(5) 0.0196(5) -0.0062(5) 0.0008(4) 0.0023(4)
C22 0.0211(5) 0.0324(6) 0.0202(5) -0.0094(4) 0.0017(4) 0.0021(4)
O22 0.0459(5) 0.0322(5) 0.0276(4) -0.0115(4) 0.0041(4) -0.0029(3)
O23 0.0375(5) 0.0406(5) 0.0188(4) -0.0053(4) 0.0035(3) 0.0053(3)
C23 0.0387(7) 0.0624(9) 0.0191(6) -0.0070(6) 0.0040(5) -0.0018(5)

loop_
_atom_type_symbol
_atom_type_description
_atom_type_scat_dispersion_real
_atom_type_scat_dispersion_imag
_atom_type_scat_source
C C 0.0033 0.0016 'International Tables Vol C Tables 4.2.6.8 and 6.1.1.4'
H H 0.0000 0.0000 'International Tables Vol C Tables 4.2.6.8 and 6.1.1.4'
N N 0.0061 0.0033 'International Tables Vol C Tables 4.2.6.8 and 6.1.1.4'
O O 0.0106 0.0060 'International Tables Vol C Tables 4.2.6.8 and 6.1.1.4'

loop_
_geom_angle_atom_site_label_1
_geom_angle_atom_site_label_2
_geom_angle_atom_site_label_3
_geom_angle
C5 N1 N2 110.59(8)
C5 N1 C11 130.25(9)
N2 N1 C11 119.01(8)
C3 N2 N1 106.00(9)
N2 C3 C4 111.14(9)
N2 C3 H3 124.4
C4 C3 H3 124.4
C5 C4 C3 105.19(9)
C5 C4 C9 120.20(10)
C3 C4 C9 134.53(10)
N1 C5 N6 126.48(9)
N1 C5 C4 107.09(9)
N6 C5 C4 126.42(10)
C7 N6 C5 112.58(9)
N6 C7 N8 126.36(10)
N6 C7 H7 116.8
N8 C7 H7 116.8
C7 N8 C9 123.41(9)
C7 N8 C21 119.58(10)
C9 N8 C21 117.01(9)
O9 C9 N8 120.64(10)
O9 C9 C4 128.34(11)
N8 C9 C4 111.00(9)
C12 C11 C16 120.46(10)
C12 C11 N1 119.03(10)
C16 C11 N1 120.51(9)
C13 C12 C11 119.24(11)
C13 C12 H12 120.4
C11 C12 H12 120.4
C14 C13 C12 120.96(11)
C14 C13 H13 119.5
C12 C13 H13 119.5
C13 C14 C15 119.36(11)
C13 C14 H14 120.3
C15 C14 H14 120.3
C14 C15 C16 120.59(11)
C14 C15 H15 119.7
C16 C15 H15 119.7
C15 C16 C11 119.38(10)
C15 C16 H16 120.3
C11 C16 H16 120.3
N8 C21 C22 111.45(9)
N8 C21 H21A 109.3
C22 C21 H21A 109.3
N8 C21 H21B 109.3
C22 C21 H21B 109.3
H21A C21 H21B 108.0
O22 C22 O23 125.04(11)
O22 C22 C21 125.21(10)
O23 C22 C21 109.73(10)
C22 O23 C23 114.78(10)
O23 C23 H23A 109.5
O23 C23 H23B 109.5
H23A C23 H23B 109.5
O23 C23 H23C 109.5
H23A C23 H23C 109.5
H23B C23 H23C 109.5

loop_
_geom_bond_atom_site_label_1
_geom_bond_atom_site_label_2
_geom_bond_distance
N1 C5 1.3672(13)
N1 N2 1.3838(12)
N1 C11 1.4311(13)
N2 C3 1.3286(14)
C3 C4 1.4148(15)
C3 H3 0.9500
C4 C5 1.3933(14)
C4 C9 1.4379(15)
C5 N6 1.3745(13)
N6 C7 1.3052(14)
C7 N8 1.3739(14)
C7 H7 0.9500
N8 C9 1.4253(15)
N8 C21 1.4629(14)
C9 O9 1.2274(13)
C11 C12 1.3947(16)
C11 C16 1.3956(15)
C12 C13 1.3908(17)
C12 H12 0.9500
C13 C14 1.3898(19)
C13 H13 0.9500
C14 C15 1.3904(17)
C14 H14 0.9500
C15 C16 1.3949(15)
C15 H15 0.9500
C16 H16 0.9500
C21 C22 1.5216(16)
C21 H21A 0.9900
C21 H21B 0.9900
C22 O22 1.2007(15)
C22 O23 1.3415(13)
O23 C23 1.4591(16)
C23 H23A 0.9800
C23 H23B 0.9800
C23 H23C 0.9800

loop_
_geom_torsion_atom_site_label_1
_geom_torsion_atom_site_label_2
_geom_torsion_atom_site_label_3
_geom_torsion_atom_site_label_4
_geom_torsion
C5 N1 N2 C3 -0.39(12)
C11 N1 N2 C3 -176.28(9)
N1 N2 C3 C4 0.16(12)
N2 C3 C4 C5 0.12(12)
N2 C3 C4 C9 176.79(11)
N2 N1 C5 N6 -178.17(10)
C11 N1 C5 N6 -2.88(18)
N2 N1 C5 C4 0.47(12)
C11 N1 C5 C4 175.76(10)
C3 C4 C5 N1 -0.35(11)
C9 C4 C5 N1 -177.61(9)
C3 C4 C5 N6 178.29(10)
C9 C4 C5 N6 1.03(16)
N1 C5 N6 C7 177.41(10)
C4 C5 N6 C7 -0.97(16)
C5 N6 C7 N8 -0.33(16)
N6 C7 N8 C9 1.61(18)
N6 C7 N8 C21 -177.63(11)
C7 N8 C9 O9 -179.96(10)
C21 N8 C9 O9 -0.71(15)
C7 N8 C9 C4 -1.40(14)
C21 N8 C9 C4 177.86(9)
C5 C4 C9 O9 178.62(11)
C3 C4 C9 O9 2.3(2)
C5 C4 C9 N8 0.20(14)
C3 C4 C9 N8 -176.09(11)
C5 N1 C11 C12 -152.52(12)
N2 N1 C11 C12 22.44(15)
C5 N1 C11 C16 28.25(17)
N2 N1 C11 C16 -156.79(10)
C16 C11 C12 C13 -0.7(2)
N1 C11 C12 C13 -179.91(12)
C11 C12 C13 C14 -0.3(2)
C12 C13 C14 C15 0.6(2)
C13 C14 C15 C16 0.0(2)
C14 C15 C16 C11 -0.90(18)
C12 C11 C16 C15 1.26(17)
N1 C11 C16 C15 -179.52(10)
C7 N8 C21 C22 -101.82(12)
C9 N8 C21 C22 78.89(12)
N8 C21 C22 O22 12.05(16)
N8 C21 C22 O23 -169.38(9)
O22 C22 O23 C23 0.15(17)
C21 C22 O23 C23 -178.43(10)

loop_
_cod_related_entry_id
_cod_related_entry_database
_cod_related_entry_code
1 ChemSpider 5052362
